data_7716267
loop_
_publ_author_name
'Deng, Jiangtao'
'Huang, Huilin'
'Li, Zhentao'
'Jing, Xu'
'Duan, Chunying'

_publ_section_title
;
 A novel Cu(I)-based coordination polymer for efficient photocatalytic
 oxidation of C(sp<sup>3</sup>)-H bonds.
;
_journal_issue 24
_journal_name_full 'Dalton transactions (Cambridge, England : 2003)'
_journal_page_first 10055
_journal_page_last 10059
_journal_paper_doi 10.1039/d4dt01257g
_journal_volume 53
_journal_year 2024
_chemical_formula_moiety 'C7 H8 Cl Cu N4 S'
_chemical_formula_sum 'C7 H8 Cl Cu N4 S'
_chemical_formula_weight 279.22
_space_group_crystal_system monoclinic
_space_group_IT_number 14
_space_group_name_Hall '-P 2ybc'
_space_group_name_H-M_alt 'P 1 21/c 1'
_atom_sites_solution_hydrogens geom
_atom_sites_solution_primary dual
_audit_creation_date 2024-01-28
_audit_creation_method
;
Olex2 1.2
(compiled 2018.05.29 svn.r3508 for OlexSys, GUI svn.r5506)
;
_audit_update_record
;
2024-01-29 deposited with the CCDC.	2024-05-29 downloaded from the CCDC.
;
_cell_angle_alpha 90
_cell_angle_beta 95.414(9)
_cell_angle_gamma 90
_cell_formula_units_Z 4
_cell_length_a 11.146(3)
_cell_length_b 12.159(3)
_cell_length_c 7.2164(18)
_cell_measurement_reflns_used 4680
_cell_measurement_temperature 120.0
_cell_measurement_theta_max 25
_cell_measurement_theta_min 3.35
_cell_volume 973.6(4)
_computing_cell_refinement 'SAINT V8.38A (?, 2016)'
_computing_data_reduction 'SAINT V8.38A (?, 2016)'
_computing_molecular_graphics 'Olex2 (Dolomanov et al., 2009)'
_computing_publication_material 'Olex2 (Dolomanov et al., 2009)'
_computing_structure_refinement 'ShelXL (Sheldrick, 2015)'
_computing_structure_solution 'ShelXT (Sheldrick, 2015)'
_diffrn_ambient_temperature 120.0
_diffrn_detector_area_resol_mean 7.9
_diffrn_detector_type 'CCD area detector'
_diffrn_measured_fraction_theta_full 0.967
_diffrn_measured_fraction_theta_max 0.967
_diffrn_measurement_device 'three-circle diffractometer'
_diffrn_measurement_device_type 'Bruker APEX-II CCD'
_diffrn_measurement_method '\f and \w scans'
_diffrn_radiation_type MoK\a
_diffrn_radiation_wavelength 0.71073
_diffrn_reflns_av_R_equivalents 0.1262
_diffrn_reflns_av_unetI/netI 0.0430
_diffrn_reflns_Laue_measured_fraction_full 0.967
_diffrn_reflns_Laue_measured_fraction_max 0.967
_diffrn_reflns_limit_h_max 12
_diffrn_reflns_limit_h_min -12
_diffrn_reflns_limit_k_max 13
_diffrn_reflns_limit_k_min -13
_diffrn_reflns_limit_l_max 8
_diffrn_reflns_limit_l_min -8
_diffrn_reflns_number 28051
_diffrn_reflns_point_group_measured_fraction_full 0.967
_diffrn_reflns_point_group_measured_fraction_max 0.967
_diffrn_reflns_theta_full 25
_diffrn_reflns_theta_max 25
_diffrn_reflns_theta_min 3.294
_diffrn_standards_number 0
_exptl_absorpt_coefficient_mu 2.693
_exptl_absorpt_correction_T_max 0.4768
_exptl_absorpt_correction_T_min 0.4053
_exptl_absorpt_correction_type none
_exptl_absorpt_process_details
;
SADABS-2016/2 (Bruker,2016/2) was used for absorption correction.
wR2(int) was 0.1355 before and 0.1036 after correction.
The Ratio of minimum to maximum transmission is 0.8500.
The \l/2 correction factor is Not present.
;
_exptl_crystal_colour colourless
_exptl_crystal_colour_primary colourless
_exptl_crystal_density_diffrn 1.905
_exptl_crystal_description block
_exptl_crystal_F_000 560
_exptl_crystal_size_max 0.04
_exptl_crystal_size_mid 0.02
_exptl_crystal_size_min 0.02
_refine_diff_density_max 4.364
_refine_diff_density_min -1.606
_refine_diff_density_rms 0.383
_refine_ls_extinction_method none
_refine_ls_goodness_of_fit_ref 1.012
_refine_ls_hydrogen_treatment constr
_refine_ls_matrix_type full
_refine_ls_number_parameters 127
_refine_ls_number_reflns 1383
_refine_ls_number_restraints 48
_refine_ls_restrained_S_all 1.001
_refine_ls_R_factor_all 0.1404
_refine_ls_R_factor_gt 0.1373
_refine_ls_shift/su_max 0.000
_refine_ls_shift/su_mean 0.000
_refine_ls_structure_factor_coef Fsqd
_refine_ls_weighting_details 'w=1/[\s^2^(Fo^2^)+(0.2000P)^2^+80.0000P] where P=(Fo^2^+2Fc^2^)/3'
_refine_ls_weighting_scheme calc
_refine_ls_wR_factor_gt 0.3498
_refine_ls_wR_factor_ref 0.3521
_reflns_Friedel_coverage 0.000
_reflns_number_gt 1293
_reflns_number_total 1383
_reflns_threshold_expression 'I > 2\s(I)'
_cod_data_source_file d4dt01257g2.cif
_cod_data_source_block 123wedc
_cod_depositor_comments 'Adding full bibliography for 7716267.cif.'
_cod_original_cell_volume 973.6(5)
_cod_database_code 7716267
_shelx_shelxl_version_number 2016/6
_shelx_space_group_comment
;
The symmetry employed for this shelxl refinement is uniquely defined
by the following loop, which should always be used as a source of
symmetry information in preference to the above space-group names.
They are only intended as comments.
;
_shelx_estimated_absorpt_t_max 0.948
_shelx_estimated_absorpt_t_min 0.900
_olex2_refinement_description
;
1. Fixed Uiso
 At 1.2 times of:
  All C(H) groups, All N(H) groups, All N(H,H) groups
2. Uiso/Uaniso restraints and constraints
Uanis(C007) \\sim Ueq, Uanis(C00E) \\sim Ueq, Uanis(C00D) \\sim Ueq,
Uanis(C00B) \\sim Ueq, Uanis(C00C) \\sim Ueq, Uanis(C008) \\sim Ueq,
Uanis(C00A) \\sim Ueq: with sigma of 0.01 and sigma for terminal atoms of 0.02
Uanis(S003) \\sim Ueq: with sigma of 0.0001 and sigma for terminal atoms of
0.0002
3.a Aromatic/amide H refined with riding coordinates:
 N004(H004), C008(H008), C00B(H00C), C00C(H00D), C00D(H00E), C00E(H00F)
3.b X=CH2 refined with riding coordinates:
 N006(H00A,H00B)
;
_olex2_submission_special_instructions 'No special instructions were received'

loop_
_space_group_symop_operation_xyz
'x, y, z'
'-x, y+1/2, -z+1/2'
'-x, -y, -z'
'x, -y-1/2, z-1/2'

loop_
_atom_site_label
_atom_site_type_symbol
_atom_site_fract_x
_atom_site_fract_y
_atom_site_fract_z
_atom_site_U_iso_or_equiv
_atom_site_adp_type
_atom_site_occupancy
_atom_site_site_symmetry_order
_atom_site_calc_flag
_atom_site_refinement_flags_posn
_atom_site_refinement_flags_adp
_atom_site_refinement_flags_occupancy
_atom_site_disorder_assembly
_atom_site_disorder_group
Cu01 Cu 0.71469(18) 0.34509(17) 0.1886(3) 0.0189(9) Uani 1 1 d . . . . .
Cl02 Cl 0.8144(4) 0.5160(3) 0.1877(6) 0.0203(11) Uani 1 1 d . . . . .
S003 S -0.2162(4) 0.2888(4) 0.5134(6) 0.0182(11) Uani 1 1 d . U . . .
N004 N -0.0038(14) 0.3417(12) 0.416(2) 0.022(4) Uani 1 1 d . . . . .
H004 H -0.032481 0.409159 0.409794 0.026 Uiso 1 1 calc R . . . .
N005 N 0.1127(12) 0.3207(12) 0.377(2) 0.019(3) Uani 1 1 d . . . . .
N006 N -0.0289(13) 0.1562(12) 0.465(2) 0.020(3) Uani 1 1 d . . . . .
H00A H 0.044557 0.145422 0.433562 0.024 Uiso 1 1 calc R . . . .
H00B H -0.072411 0.100060 0.496649 0.024 Uiso 1 1 calc R . . . .
C007 C 0.2999(14) 0.3888(14) 0.293(2) 0.014(4) Uani 1 1 d . U . . .
C008 C 0.1776(15) 0.4016(15) 0.336(2) 0.019(4) Uani 1 1 d . U . . .
H008 H 0.143841 0.473402 0.334256 0.023 Uiso 1 1 calc R . . . .
N009 N 0.5399(13) 0.3647(12) 0.216(2) 0.019(3) Uani 1 1 d . . . . .
C00A C -0.0738(17) 0.2572(16) 0.466(2) 0.022(4) Uani 1 1 d . U . . .
C00B C 0.373(2) 0.4780(19) 0.273(3) 0.039(5) Uani 1 1 d . U . . .
H00C H 0.343243 0.550064 0.291405 0.047 Uiso 1 1 calc R . . . .
C00C C 0.4908(19) 0.4632(17) 0.225(3) 0.035(5) Uani 1 1 d . U . . .
H00D H 0.536769 0.526000 0.198086 0.042 Uiso 1 1 calc R . . . .
C00D C 0.467(2) 0.278(2) 0.234(4) 0.047(6) Uani 1 1 d . U . . .
H00E H 0.499325 0.206733 0.220412 0.056 Uiso 1 1 calc R . . . .
C00E C 0.347(2) 0.286(2) 0.273(4) 0.051(6) Uani 1 1 d . U . . .
H00F H 0.298841 0.222466 0.283685 0.061 Uiso 1 1 calc R . . . .

loop_
_atom_site_aniso_label
_atom_site_aniso_U_11
_atom_site_aniso_U_22
_atom_site_aniso_U_33
_atom_site_aniso_U_23
_atom_site_aniso_U_13
_atom_site_aniso_U_12
Cu01 0.0082(12) 0.0191(13) 0.0301(15) -0.0021(9) 0.0057(9) 0.0003(8)
Cl02 0.014(2) 0.016(2) 0.031(3) 0.0027(18) 0.0051(18) -0.0030(16)
S003 0.0182(11) 0.0182(11) 0.0182(11) 0.00000(10) 0.00173(15) 0.00001(10)
N004 0.020(8) 0.013(8) 0.034(9) 0.001(6) 0.009(7) 0.000(6)
N005 0.008(7) 0.017(7) 0.033(9) 0.007(7) 0.008(6) 0.006(6)
N006 0.011(7) 0.019(8) 0.033(9) 0.005(6) 0.014(7) 0.006(6)
C007 0.011(7) 0.016(7) 0.017(7) 0.002(6) 0.009(6) 0.003(6)
C008 0.017(7) 0.019(7) 0.021(7) -0.003(6) 0.007(6) -0.001(6)
N009 0.016(8) 0.021(8) 0.021(8) 0.005(6) 0.001(6) -0.002(6)
C00A 0.028(8) 0.025(8) 0.014(7) -0.004(6) 0.002(6) 0.004(7)
C00B 0.032(8) 0.037(9) 0.050(9) -0.005(7) 0.014(7) 0.002(7)
C00C 0.031(8) 0.028(8) 0.048(9) 0.004(7) 0.010(7) 0.001(7)
C00D 0.033(9) 0.037(9) 0.070(10) -0.002(8) 0.005(8) 0.007(7)
C00E 0.046(10) 0.043(10) 0.067(10) 0.006(8) 0.017(8) -0.001(8)

loop_
_atom_type_symbol
_atom_type_description
_atom_type_scat_dispersion_real
_atom_type_scat_dispersion_imag
_atom_type_scat_source
C C 0.0033 0.0016 'International Tables Vol C Tables 4.2.6.8 and 6.1.1.4'
H H 0.0000 0.0000 'International Tables Vol C Tables 4.2.6.8 and 6.1.1.4'
Cl Cl 0.1484 0.1585 'International Tables Vol C Tables 4.2.6.8 and 6.1.1.4'
Cu Cu 0.3201 1.2651 'International Tables Vol C Tables 4.2.6.8 and 6.1.1.4'
N N 0.0061 0.0033 'International Tables Vol C Tables 4.2.6.8 and 6.1.1.4'
S S 0.1246 0.1234 'International Tables Vol C Tables 4.2.6.8 and 6.1.1.4'

loop_
_geom_angle_atom_site_label_1
_geom_angle_atom_site_label_2
_geom_angle_atom_site_label_3
_geom_angle
_geom_angle_site_symmetry_1
_geom_angle_site_symmetry_3
_geom_angle_publ_flag
Cl02 Cu01 S003 98.08(16) . 1_655 ?
S003 Cu01 Cl02 116.84(18) 4_665 . ?
S003 Cu01 S003 103.82(13) 4_665 1_655 ?
N009 Cu01 Cl02 111.2(4) . . ?
N009 Cu01 S003 122.3(5) . 4_665 ?
N009 Cu01 S003 99.0(4) . 1_655 ?
Cu01 S003 Cu01 129.6(2) 4_466 1_455 ?
C00A S003 Cu01 94.8(6) . 1_455 ?
C00A S003 Cu01 109.1(7) . 4_466 ?
N005 N004 H004 120.3 . . ?
C00A N004 H004 120.3 . . ?
C00A N004 N005 119.3(14) . . ?
C008 N005 N004 118.2(15) . . ?
H00A N006 H00B 120.0 . . ?
C00A N006 H00A 120.0 . . ?
C00A N006 H00B 120.0 . . ?
C00B C007 C008 121.4(17) . . ?
C00E C007 C008 120.2(18) . . ?
C00E C007 C00B 118.3(18) . . ?
N005 C008 C007 122.6(16) . . ?
N005 C008 H008 118.7 . . ?
C007 C008 H008 118.7 . . ?
C00C N009 Cu01 121.8(13) . . ?
C00C N009 C00D 116.6(17) . . ?
C00D N009 Cu01 121.5(14) . . ?
N004 C00A S003 116.9(14) . . ?
N006 C00A S003 124.8(15) . . ?
N006 C00A N004 118.2(16) . . ?
C007 C00B H00C 119.9 . . ?
C007 C00B C00C 120(2) . . ?
C00C C00B H00C 119.9 . . ?
N009 C00C C00B 122(2) . . ?
N009 C00C H00D 119.0 . . ?
C00B C00C H00D 119.0 . . ?
N009 C00D H00E 117.8 . . ?
N009 C00D C00E 124(2) . . ?
C00E C00D H00E 117.8 . . ?
C007 C00E C00D 118(2) . . ?
C007 C00E H00F 121.0 . . ?
C00D C00E H00F 121.0 . . ?

loop_
_geom_bond_atom_site_label_1
_geom_bond_atom_site_label_2
_geom_bond_distance
_geom_bond_site_symmetry_2
_geom_bond_publ_flag
Cu01 Cl02 2.357(5) . ?
Cu01 S003 2.493(5) 1_655 ?
Cu01 S003 2.242(5) 4_665 ?
Cu01 N009 1.992(15) . ?
S003 C00A 1.699(19) . ?
N004 H004 0.8800 . ?
N004 N005 1.38(2) . ?
N004 C00A 1.36(2) . ?
N005 C008 1.27(2) . ?
N006 H00A 0.8800 . ?
N006 H00B 0.8800 . ?
N006 C00A 1.33(2) . ?
C007 C008 1.43(2) . ?
C007 C00B 1.37(3) . ?
C007 C00E 1.36(3) . ?
C008 H008 0.9500 . ?
N009 C00C 1.32(3) . ?
N009 C00D 1.34(3) . ?
C00B H00C 0.9500 . ?
C00B C00C 1.40(3) . ?
C00C H00D 0.9500 . ?
C00D H00E 0.9500 . ?
C00D C00E 1.40(3) . ?
C00E H00F 0.9500 . ?
